data_4309651
loop_
_publ_author_name
'Young Sin You'
'Jung Hee Yoon'
'Jeong Hak Lim'
'Hyoung Chan Kim'
'Chang Seop Hong'

_publ_contact_author_address
;
        Department of Chemistry
    Korea University
    Seoul 136-701
    Korea
;
_publ_contact_author_email ' cshong@korea.ac.kr'
_publ_contact_author_fax ' 82-2-32903121'
_publ_contact_author_name 'Dr. Chang Seop Hong'
_publ_contact_author_phone ' 82-2-32903138'
_publ_section_title
;
Cyano-Bridged CuII-MV (M = Mo, W) Bimetallic Layered Complexes Exhibiting
Novel Honeycomblike Structures
;
_journal_name_full 'Inorganic Chemistry'
_journal_page_first 7063
_journal_page_last 7069
_journal_paper_doi 10.1021/ic050634c
_journal_volume 44
_journal_year 2005
_chemical_formula_sum 'C29 H57 Cu1.5 N17 O6 W'
_chemical_formula_weight 1019.08
_chemical_name_systematic
;
 ?
;
_space_group_IT_number 2
_symmetry_cell_setting triclinic
_symmetry_space_group_name_Hall '-P 1'
_symmetry_space_group_name_H-M 'P -1'
_atom_sites_solution_hydrogens geom
_atom_sites_solution_primary direct
_atom_sites_solution_secondary difmap
_audit_creation_method SHELXL-97
_cell_angle_alpha 69.520(2)
_cell_angle_beta 85.966(2)
_cell_angle_gamma 89.063(2)
_cell_formula_units_Z 2
_cell_length_a 9.0220(5)
_cell_length_b 15.2639(9)
_cell_length_c 15.8160(9)
_cell_measurement_temperature 293(2)
_cell_volume 2035.2(2)
_computing_structure_refinement 'SHELXL-97 (Sheldrick, 1997)'
_diffrn_ambient_temperature 293(2)
_diffrn_measured_fraction_theta_full 0.954
_diffrn_measured_fraction_theta_max 0.954
_diffrn_radiation_monochromator graphite
_diffrn_radiation_source 'fine-focus sealed tube'
_diffrn_radiation_type MoK\a
_diffrn_radiation_wavelength 0.71073
_diffrn_reflns_av_R_equivalents 0.0573
_diffrn_reflns_av_sigmaI/netI 0.0869
_diffrn_reflns_limit_h_max 12
_diffrn_reflns_limit_h_min -12
_diffrn_reflns_limit_k_max 21
_diffrn_reflns_limit_k_min -20
_diffrn_reflns_limit_l_max 22
_diffrn_reflns_limit_l_min -21
_diffrn_reflns_number 34817
_diffrn_reflns_theta_full 30.59
_diffrn_reflns_theta_max 30.59
_diffrn_reflns_theta_min 1.38
_exptl_absorpt_coefficient_mu 3.662
_exptl_absorpt_correction_type none
_exptl_crystal_colour brown
_exptl_crystal_density_diffrn 1.663
_exptl_crystal_density_method 'not measured'
_exptl_crystal_description plate
_exptl_crystal_F_000 1031
_exptl_crystal_size_max 0.1
_exptl_crystal_size_mid 0.05
_exptl_crystal_size_min 0.02
_refine_diff_density_max 1.059
_refine_diff_density_min -1.382
_refine_diff_density_rms 0.139
_refine_ls_extinction_method none
_refine_ls_goodness_of_fit_ref 0.958
_refine_ls_hydrogen_treatment mixed
_refine_ls_matrix_type full
_refine_ls_number_parameters 496
_refine_ls_number_reflns 11942
_refine_ls_number_restraints 0
_refine_ls_restrained_S_all 0.958
_refine_ls_R_factor_all 0.0795
_refine_ls_R_factor_gt 0.0431
_refine_ls_shift/su_max 0.083
_refine_ls_shift/su_mean 0.007
_refine_ls_structure_factor_coef Fsqd
_refine_ls_weighting_details 'calc w=1/[\s^2^(Fo^2^)+(0.0535P)^2^+0.0000P] where P=(Fo^2^+2Fc^2^)/3'
_refine_ls_weighting_scheme calc
_refine_ls_wR_factor_gt 0.0957
_refine_ls_wR_factor_ref 0.1062
_reflns_number_gt 8182
_reflns_number_total 11942
_reflns_threshold_expression >2sigma(I)
_cod_data_source_file ic050634csi20050608_020857_2.cif
_cod_data_source_block complex3
_cod_depositor_comments
;
The following automatic conversions were performed:
'_symmetry_cell_setting' value 'Triclinic' changed to 'triclinic'
according to '/home/saulius/struct/CIF-dictionaries/cif_core.dic'
dictionary named 'cif_core.dic' version 2.4.1 from 2010-06-29.

Automatic conversion script
Id: cif_fix_enum 1527 2010-12-29 10:47:43Z saulius 
;
_cod_original_formula_sum 'C29 H57 Cu1.50 N17 O6 W'
_cod_database_code 4309651

loop_
_symmetry_equiv_pos_as_xyz
'x, y, z'
'-x, -y, -z'

loop_
_atom_site_label
_atom_site_type_symbol
_atom_site_fract_x
_atom_site_fract_y
_atom_site_fract_z
_atom_site_U_iso_or_equiv
_atom_site_adp_type
_atom_site_occupancy
_atom_site_symmetry_multiplicity
_atom_site_calc_flag
_atom_site_refinement_flags
_atom_site_disorder_assembly
_atom_site_disorder_group
W1 W 0.33066(2) 0.804355(13) 0.294425(11) 0.02907(6) Uani 1 1 d . . .
C1 C 0.1416(6) 0.7112(4) 0.3387(4) 0.0463(12) Uani 1 1 d . . .
N1 N 0.0465(6) 0.6591(4) 0.3680(4) 0.0671(15) Uani 1 1 d . . .
C2 C 0.1606(5) 0.8884(3) 0.2122(3) 0.0379(11) Uani 1 1 d . . .
N2 N 0.0778(5) 0.9351(3) 0.1656(3) 0.0526(12) Uani 1 1 d . . .
C3 C 0.1918(5) 0.8578(3) 0.3827(3) 0.0362(10) Uani 1 1 d . . .
N3 N 0.1210(5) 0.8842(4) 0.4312(3) 0.0568(13) Uani 1 1 d . . .
C4 C 0.4256(5) 0.7664(3) 0.4244(3) 0.0353(10) Uani 1 1 d . . .
N4 N 0.4733(5) 0.7462(3) 0.4916(3) 0.0542(12) Uani 1 1 d . . .
C5 C 0.4012(5) 0.6611(3) 0.3213(3) 0.0391(11) Uani 1 1 d . . .
N5 N 0.4300(5) 0.5842(3) 0.3349(3) 0.0523(12) Uani 1 1 d . . .
C6 C 0.5676(6) 0.8091(4) 0.2591(4) 0.0452(12) Uani 1 1 d . . .
N6 N 0.6929(6) 0.8110(4) 0.2415(4) 0.0685(15) Uani 1 1 d . . .
C7 C 0.4065(5) 0.9474(4) 0.2573(4) 0.0424(11) Uani 1 1 d . . .
N7 N 0.4390(6) 1.0235(4) 0.2362(4) 0.0734(16) Uani 1 1 d . . .
C8 C 0.3435(7) 0.7837(4) 0.1660(3) 0.0518(15) Uani 1 1 d . . .
N8 N 0.3511(7) 0.7699(4) 0.0995(3) 0.0796(19) Uani 1 1 d . . .
Cu1 Cu 1.0000 0.0000 0.0000 0.03916(19) Uani 1 2 d S . .
N9 N 0.8084(4) -0.0694(3) 0.0511(3) 0.0408(10) Uani 1 1 d . . .
H9 H 0.8201 -0.1046 0.1100 0.049 Uiso 1 1 calc R . .
C9 C 0.7644(7) -0.1332(4) 0.0057(4) 0.0585(15) Uani 1 1 d . . .
H9A H 0.6726 -0.1648 0.0354 0.070 Uiso 1 1 calc R . .
H9B H 0.7459 -0.0970 -0.0565 0.070 Uiso 1 1 calc R . .
N10 N 0.8762(6) -0.2020(4) 0.0066(4) 0.0721(16) Uani 1 1 d . . .
H10 H 0.8310 -0.2283 -0.0285 0.086 Uiso 1 1 calc R . .
C10 C 0.8828(14) -0.2786(8) 0.0787(8) 0.202(9) Uani 1 1 d . . .
H10A H 0.9195 -0.2582 0.1251 0.242 Uiso 1 1 calc R . .
H10B H 0.9616 -0.3155 0.0633 0.242 Uiso 1 1 calc R . .
C11 C 0.7627(12) -0.3456(7) 0.1248(9) 0.135(4) Uani 1 1 d . . .
H11 H 0.6714 -0.3111 0.1287 0.162 Uiso 1 1 calc R . .
C12 C 0.737(2) -0.4070(15) 0.082(2) 0.40(2) Uani 1 1 d . . .
H12A H 0.6546 -0.4472 0.1136 0.594 Uiso 1 1 calc R . .
H12B H 0.8236 -0.4440 0.0818 0.594 Uiso 1 1 calc R . .
H12C H 0.7135 -0.3730 0.0210 0.594 Uiso 1 1 calc R . .
O1 O 0.8223(14) -0.3841(7) 0.2162(7) 0.235(6) Uani 1 1 d . . .
H1 H 0.8313 -0.3418 0.2362 0.352 Uiso 1 1 calc R . .
C13 C 0.9958(7) 0.1672(5) 0.0530(4) 0.0593(15) Uani 1 1 d . . .
H13A H 0.9394 0.2193 0.0597 0.071 Uiso 1 1 calc R . .
H13B H 1.0266 0.1291 0.1121 0.071 Uiso 1 1 calc R . .
N11 N 0.8988(4) 0.1102(3) 0.0194(3) 0.0400(9) Uani 1 1 d . . .
C14 C 0.7635(6) 0.0723(4) 0.0813(3) 0.0454(13) Uani 1 1 d . . .
H14A H 0.7907 0.0435 0.1432 0.055 Uiso 1 1 calc R . .
H14B H 0.6938 0.1221 0.0785 0.055 Uiso 1 1 calc R . .
C15 C 0.6958(5) 0.0016(4) 0.0504(3) 0.0466(13) Uani 1 1 d . . .
H15A H 0.6100 -0.0274 0.0904 0.056 Uiso 1 1 calc R . .
H15B H 0.6634 0.0312 -0.0103 0.056 Uiso 1 1 calc R . .
Cu2 Cu 0.0000 0.5000 0.5000 0.0512(2) Uani 1 2 d S . .
N12 N 0.1904(4) 0.4487(3) 0.4656(3) 0.0470(11) Uani 1 1 d . . .
H12 H 0.2314 0.4937 0.4152 0.056 Uiso 1 1 calc R . .
C16 C 0.1767(7) 0.3634(4) 0.4425(4) 0.0561(15) Uani 1 1 d . . .
H16A H 0.2746 0.3458 0.4247 0.067 Uiso 1 1 calc R . .
H16B H 0.1386 0.3127 0.4959 0.067 Uiso 1 1 calc R . .
N13 N 0.0802(6) 0.3749(4) 0.3704(4) 0.0618(13) Uani 1 1 d . . .
H13 H 0.0842 0.3183 0.3631 0.074 Uiso 1 1 calc R . .
C17 C 0.1353(10) 0.4414(6) 0.2796(5) 0.085(2) Uani 1 1 d . . .
H17A H 0.0501 0.4656 0.2447 0.103 Uiso 1 1 calc R . .
H17B H 0.1834 0.4937 0.2882 0.103 Uiso 1 1 calc R . .
C18 C 0.2312(16) 0.4063(8) 0.2304(8) 0.145(5) Uani 1 1 d . . .
H18 H 0.3164 0.3795 0.2657 0.174 Uiso 1 1 calc R . .
C19 C 0.2871(17) 0.4806(9) 0.1406(8) 0.181(6) Uani 1 1 d . . .
H19A H 0.3577 0.4531 0.1091 0.271 Uiso 1 1 calc R . .
H19B H 0.3338 0.5309 0.1523 0.271 Uiso 1 1 calc R . .
H19C H 0.2047 0.5043 0.1041 0.271 Uiso 1 1 calc R . .
C20 C -0.0739(7) 0.3842(4) 0.3936(4) 0.0568(15) Uani 1 1 d . . .
H20A H -0.1033 0.3332 0.4490 0.068 Uiso 1 1 calc R . .
H20B H -0.1315 0.3787 0.3462 0.068 Uiso 1 1 calc R . .
O2 O 0.1589(12) 0.3329(6) 0.2069(5) 0.177(4) Uani 1 1 d . . .
H2 H 0.2194 0.3108 0.1789 0.266 Uiso 1 1 calc R . .
N14 N -0.1104(5) 0.4738(3) 0.4064(3) 0.0480(11) Uani 1 1 d . . .
C21 C -0.2716(5) 0.4801(4) 0.4312(4) 0.0504(13) Uani 1 1 d . . .
H21A H -0.3054 0.4233 0.4795 0.061 Uiso 1 1 calc R . .
H21B H -0.3290 0.4882 0.3794 0.061 Uiso 1 1 calc R . .
C22 C 0.2916(6) 0.4373(4) 0.5384(4) 0.0514(14) Uani 1 1 d . . .
H22A H 0.3938 0.4344 0.5161 0.062 Uiso 1 1 calc R . .
H22B H 0.2681 0.3799 0.5887 0.062 Uiso 1 1 calc R . .
Cu3 Cu 1.0000 0.0000 0.5000 0.0450(2) Uani 1 2 d S . .
N15 N 0.8093(5) -0.0089(3) 0.4464(3) 0.0454(10) Uani 1 1 d . . .
H15 H 0.7490 0.0364 0.4545 0.055 Uiso 1 1 calc R . .
C23 C 0.8201(7) 0.0070(5) 0.3483(4) 0.0544(15) Uani 1 1 d . . .
H23A H 0.8799 -0.0418 0.3374 0.065 Uiso 1 1 calc R . .
H23B H 0.7215 0.0029 0.3290 0.065 Uiso 1 1 calc R . .
N16 N 0.8835(5) 0.0947(4) 0.2965(3) 0.0559(13) Uani 1 1 d . . .
H16 H 0.8948 0.0835 0.2436 0.067 Uiso 1 1 calc R . .
C24 C 0.7847(10) 0.1741(6) 0.2637(6) 0.105(3) Uani 1 1 d . . .
H24A H 0.8404 0.2227 0.2159 0.126 Uiso 1 1 calc R . .
H24B H 0.7053 0.1545 0.2359 0.126 Uiso 1 1 calc R . .
C25 C 0.7192(11) 0.2152(5) 0.3215(6) 0.105(3) Uani 1 1 d . . .
H25 H 0.7983 0.2341 0.3511 0.126 Uiso 1 1 calc R . .
C26 C 0.6301(9) 0.3039(5) 0.2715(5) 0.088(2) Uani 1 1 d . . .
H26A H 0.5904 0.3316 0.3141 0.132 Uiso 1 1 calc R . .
H26B H 0.5501 0.2870 0.2431 0.132 Uiso 1 1 calc R . .
H26C H 0.6946 0.3481 0.2262 0.132 Uiso 1 1 calc R . .
O3 O 0.6229(7) 0.1527(4) 0.3900(4) 0.1067(19) Uani 1 1 d . . .
H3 H 0.5892 0.1787 0.4246 0.160 Uiso 1 1 calc R . .
C27 C 1.0384(6) 0.1079(4) 0.3034(3) 0.0522(14) Uani 1 1 d . . .
H27A H 1.0717 0.1656 0.2561 0.063 Uiso 1 1 calc R . .
H27B H 1.0932 0.0570 0.2929 0.063 Uiso 1 1 calc R . .
N17 N 1.0746(5) 0.1121(3) 0.3924(3) 0.0479(11) Uani 1 1 d . . .
C28 C 1.2353(7) 0.1197(5) 0.4003(4) 0.0598(16) Uani 1 1 d . . .
H28A H 1.2708 0.1822 0.3643 0.072 Uiso 1 1 calc R . .
H28B H 1.2890 0.0754 0.3785 0.072 Uiso 1 1 calc R . .
C29 C 0.7399(7) -0.0991(4) 0.5016(4) 0.0600(15) Uani 1 1 d . . .
H29A H 0.7826 -0.1484 0.4823 0.072 Uiso 1 1 calc R . .
H29B H 0.6341 -0.0970 0.4935 0.072 Uiso 1 1 calc R . .
O4 O 0.6278(15) 0.3187(6) 0.0392(6) 0.206(5) Uani 1 1 d . . .
O5 O 0.3751(9) 0.2269(5) 0.1455(5) 0.133(2) Uani 1 1 d . . .
O6 O 0.927(3) 0.4077(12) 0.0740(13) 0.403(12) Uani 1 1 d . . .

loop_
_atom_site_aniso_label
_atom_site_aniso_U_11
_atom_site_aniso_U_22
_atom_site_aniso_U_33
_atom_site_aniso_U_23
_atom_site_aniso_U_13
_atom_site_aniso_U_12
W1 0.03009(10) 0.02640(10) 0.02728(9) -0.00521(7) -0.00216(6) 0.00427(6)
C1 0.043(3) 0.031(3) 0.062(3) -0.013(2) -0.003(2) 0.007(2)
N1 0.049(3) 0.040(3) 0.104(4) -0.017(3) 0.010(3) -0.005(2)
C2 0.040(3) 0.039(3) 0.035(2) -0.012(2) -0.003(2) 0.008(2)
N2 0.055(3) 0.059(3) 0.043(2) -0.016(2) -0.013(2) 0.019(2)
C3 0.041(3) 0.037(3) 0.032(2) -0.012(2) -0.007(2) 0.008(2)
N3 0.062(3) 0.064(3) 0.051(3) -0.029(2) -0.007(2) 0.021(3)
C4 0.037(2) 0.034(3) 0.035(2) -0.012(2) -0.002(2) 0.004(2)
N4 0.058(3) 0.061(3) 0.047(3) -0.020(2) -0.019(2) 0.013(2)
C5 0.033(2) 0.035(3) 0.044(3) -0.007(2) -0.006(2) 0.007(2)
N5 0.045(3) 0.037(3) 0.073(3) -0.016(2) -0.009(2) 0.007(2)
C6 0.040(3) 0.039(3) 0.047(3) -0.005(2) 0.006(2) 0.002(2)
N6 0.045(3) 0.064(4) 0.083(4) -0.012(3) 0.017(3) 0.001(3)
C7 0.035(3) 0.033(3) 0.058(3) -0.015(2) 0.001(2) 0.002(2)
N7 0.062(3) 0.043(3) 0.114(5) -0.029(3) 0.016(3) -0.006(3)
C8 0.066(4) 0.056(4) 0.034(3) -0.016(2) -0.012(2) 0.029(3)
N8 0.110(5) 0.089(4) 0.047(3) -0.031(3) -0.023(3) 0.052(4)
Cu1 0.0325(4) 0.0432(5) 0.0417(4) -0.0156(4) 0.0019(3) 0.0016(4)
N9 0.035(2) 0.043(2) 0.038(2) -0.0072(19) -0.0003(17) 0.0030(18)
C9 0.054(3) 0.053(4) 0.069(4) -0.020(3) -0.009(3) -0.009(3)
N10 0.059(3) 0.057(3) 0.115(5) -0.049(3) 0.009(3) -0.015(3)
C10 0.181(12) 0.127(10) 0.169(11) 0.080(8) 0.110(9) 0.094(9)
C11 0.098(7) 0.064(6) 0.193(12) 0.007(7) 0.031(7) 0.006(5)
C12 0.23(2) 0.36(3) 0.86(6) -0.51(4) -0.14(3) 0.042(19)
O1 0.290(14) 0.177(10) 0.164(9) 0.026(7) -0.004(9) 0.123(10)
C13 0.062(4) 0.063(4) 0.062(4) -0.034(3) 0.001(3) 0.000(3)
N11 0.040(2) 0.045(2) 0.033(2) -0.0119(18) 0.0016(17) 0.0051(19)
C14 0.039(3) 0.051(3) 0.038(3) -0.009(2) 0.008(2) 0.011(2)
C15 0.036(3) 0.050(3) 0.043(3) -0.005(2) 0.005(2) 0.005(2)
Cu2 0.0303(4) 0.0420(5) 0.0910(7) -0.0341(5) -0.0124(4) 0.0059(4)
N12 0.033(2) 0.034(2) 0.067(3) -0.009(2) -0.005(2) 0.0038(18)
C16 0.053(3) 0.042(3) 0.076(4) -0.024(3) -0.009(3) 0.010(3)
N13 0.069(3) 0.050(3) 0.072(3) -0.028(3) -0.003(3) 0.003(3)
C17 0.097(6) 0.076(5) 0.086(5) -0.033(4) 0.008(4) 0.008(4)
C18 0.201(13) 0.095(8) 0.129(9) -0.039(7) 0.055(9) -0.019(8)
C19 0.275(18) 0.122(10) 0.130(10) -0.039(8) 0.081(11) -0.054(11)
C20 0.057(4) 0.047(3) 0.070(4) -0.024(3) -0.012(3) 0.004(3)
O2 0.296(12) 0.117(6) 0.140(6) -0.082(5) 0.052(7) -0.052(7)
N14 0.036(2) 0.039(2) 0.073(3) -0.022(2) -0.009(2) 0.0019(19)
C21 0.033(3) 0.044(3) 0.074(4) -0.020(3) -0.013(3) 0.001(2)
C22 0.037(3) 0.042(3) 0.071(4) -0.013(3) -0.008(3) 0.002(2)
Cu3 0.0454(5) 0.0512(6) 0.0336(4) -0.0087(4) -0.0016(4) -0.0071(4)
N15 0.049(3) 0.044(3) 0.045(2) -0.018(2) -0.0021(19) -0.004(2)
C23 0.056(3) 0.068(4) 0.043(3) -0.024(3) -0.008(3) 0.004(3)
N16 0.059(3) 0.066(3) 0.041(2) -0.017(2) -0.008(2) 0.022(3)
C24 0.107(6) 0.087(6) 0.085(5) 0.005(4) 0.022(5) 0.041(5)
C25 0.143(8) 0.058(5) 0.090(6) -0.008(4) 0.046(6) 0.024(5)
C26 0.099(6) 0.061(5) 0.098(6) -0.022(4) -0.006(5) 0.027(4)
O3 0.120(4) 0.080(4) 0.109(4) -0.029(3) 0.039(4) 0.020(3)
C27 0.062(4) 0.053(3) 0.035(3) -0.009(2) 0.007(2) 0.005(3)
N17 0.053(3) 0.047(3) 0.039(2) -0.010(2) 0.0025(19) -0.003(2)
C28 0.061(4) 0.057(4) 0.051(3) -0.007(3) 0.003(3) -0.013(3)
C29 0.059(4) 0.057(4) 0.066(4) -0.022(3) -0.001(3) -0.016(3)
O4 0.364(15) 0.136(7) 0.127(6) -0.065(6) 0.023(8) -0.012(8)
O5 0.163(7) 0.096(5) 0.150(6) -0.053(4) -0.031(5) 0.019(5)
O6 0.57(3) 0.27(2) 0.36(2) -0.082(17) -0.10(2) 0.00(2)

loop_
_atom_type_symbol
_atom_type_description
_atom_type_scat_dispersion_real
_atom_type_scat_dispersion_imag
_atom_type_scat_source
C C 0.0033 0.0016 'International Tables Vol C Tables 4.2.6.8 and 6.1.1.4'
H H 0.0000 0.0000 'International Tables Vol C Tables 4.2.6.8 and 6.1.1.4'
N N 0.0061 0.0033 'International Tables Vol C Tables 4.2.6.8 and 6.1.1.4'
O O 0.0106 0.0060 'International Tables Vol C Tables 4.2.6.8 and 6.1.1.4'
Cu Cu 0.3201 1.2651 'International Tables Vol C Tables 4.2.6.8 and 6.1.1.4'
W W -0.8490 6.8722 'International Tables Vol C Tables 4.2.6.8 and 6.1.1.4'

loop_
_geom_angle_atom_site_label_1
_geom_angle_atom_site_label_2
_geom_angle_atom_site_label_3
_geom_angle
_geom_angle_site_symmetry_1
_geom_angle_site_symmetry_3
_geom_angle_publ_flag
C1 W1 C8 89.8(2) . . ?
C1 W1 C6 142.94(19) . . ?
C8 W1 C6 77.0(2) . . ?
C1 W1 C7 145.31(18) . . ?
C8 W1 C7 102.4(2) . . ?
C6 W1 C7 71.75(19) . . ?
C1 W1 C4 97.02(19) . . ?
C8 W1 C4 144.82(18) . . ?
C6 W1 C4 76.92(19) . . ?
C7 W1 C4 91.35(19) . . ?
C1 W1 C3 74.64(19) . . ?
C8 W1 C3 143.79(18) . . ?
C6 W1 C3 133.5(2) . . ?
C7 W1 C3 76.59(19) . . ?
C4 W1 C3 70.69(16) . . ?
C1 W1 C5 69.97(18) . . ?
C8 W1 C5 73.71(19) . . ?
C6 W1 C5 73.10(19) . . ?
C7 W1 C5 144.55(18) . . ?
C4 W1 C5 76.37(18) . . ?
C3 W1 C5 127.38(18) . . ?
C1 W1 C2 78.65(19) . . ?
C8 W1 C2 71.23(18) . . ?
C6 W1 C2 126.95(19) . . ?
C7 W1 C2 74.99(19) . . ?
C4 W1 C2 143.95(17) . . ?
C3 W1 C2 73.70(17) . . ?
C5 W1 C2 132.37(18) . . ?
N1 C1 W1 175.0(5) . . ?
N2 C2 W1 176.1(5) . . ?
N3 C3 W1 178.0(4) . . ?
N4 C4 W1 179.3(5) . . ?
N5 C5 W1 176.0(4) . . ?
N6 C6 W1 179.2(5) . . ?
N7 C7 W1 176.4(5) . . ?
N8 C8 W1 177.9(5) . . ?
N11 Cu1 N11 180.0(3) . 2_755 ?
N11 Cu1 N9 94.07(17) . 2_755 ?
N11 Cu1 N9 85.93(17) 2_755 2_755 ?
N11 Cu1 N9 85.93(17) . . ?
N11 Cu1 N9 94.07(17) 2_755 . ?
N9 Cu1 N9 180.0(4) 2_755 . ?
C9 N9 C15 113.2(4) . . ?
C9 N9 Cu1 114.5(3) . . ?
C15 N9 Cu1 106.5(3) . . ?
N10 C9 N9 112.5(5) . . ?
C10 N10 C13 120.8(7) . 2_755 ?
C10 N10 C9 119.6(7) . . ?
C13 N10 C9 115.0(6) 2_755 . ?
N10 C10 C11 127.9(12) . . ?
C12 C11 C10 113.1(16) . . ?
C12 C11 O1 117.5(14) . . ?
C10 C11 O1 98.5(11) . . ?
N10 C13 N11 112.0(5) 2_755 . ?
C13 N11 C14 113.0(4) . . ?
C13 N11 Cu1 114.3(3) . . ?
C14 N11 Cu1 106.2(3) . . ?
C15 C14 N11 107.0(4) . . ?
N9 C15 C14 108.1(4) . . ?
N14 Cu2 N14 180.0(2) . 2_566 ?
N14 Cu2 N12 86.40(18) . 2_566 ?
N14 Cu2 N12 93.60(18) 2_566 2_566 ?
N14 Cu2 N12 93.60(18) . . ?
N14 Cu2 N12 86.40(18) 2_566 . ?
N12 Cu2 N12 180.0(3) 2_566 . ?
C16 N12 C22 113.2(4) . . ?
C16 N12 Cu2 115.7(3) . . ?
C22 N12 Cu2 107.4(3) . . ?
N13 C16 N12 113.3(4) . . ?
C20 N13 C16 114.8(5) . . ?
C20 N13 C17 114.4(5) . . ?
C16 N13 C17 115.4(6) . . ?
C18 C17 N13 116.3(8) . . ?
C17 C18 O2 110.7(11) . . ?
C17 C18 C19 112.4(10) . . ?
O2 C18 C19 106.3(10) . . ?
N13 C20 N14 113.7(5) . . ?
C20 N14 C21 111.9(4) . . ?
C20 N14 Cu2 115.2(3) . . ?
C21 N14 Cu2 106.8(3) . . ?
N14 C21 C22 107.6(4) . 2_566 ?
N12 C22 C21 107.9(4) . 2_566 ?
N15 Cu3 N15 180.0(2) . 2_756 ?
N15 Cu3 N17 93.67(18) . . ?
N15 Cu3 N17 86.33(18) 2_756 . ?
N15 Cu3 N17 86.33(18) . 2_756 ?
N15 Cu3 N17 93.67(18) 2_756 2_756 ?
N17 Cu3 N17 180.0(2) . 2_756 ?
C29 N15 C23 113.2(4) . . ?
C29 N15 Cu3 107.1(3) . . ?
C23 N15 Cu3 115.9(3) . . ?
N16 C23 N15 112.3(5) . . ?
C23 N16 C27 117.4(5) . . ?
C23 N16 C24 118.2(6) . . ?
C27 N16 C24 121.2(6) . . ?
C25 C24 N16 121.0(7) . . ?
C24 C25 O3 112.2(8) . . ?
C24 C25 C26 112.6(7) . . ?
O3 C25 C26 108.4(7) . . ?
N16 C27 N17 114.0(4) . . ?
C28 N17 C27 113.2(4) . . ?
C28 N17 Cu3 106.4(3) . . ?
C27 N17 Cu3 113.9(3) . . ?
N17 C28 C29 108.0(5) . 2_756 ?
N15 C29 C28 109.7(5) . 2_756 ?

loop_
_geom_bond_atom_site_label_1
_geom_bond_atom_site_label_2
_geom_bond_distance
_geom_bond_site_symmetry_2
_geom_bond_publ_flag
W1 C1 2.154(6) . ?
W1 C8 2.156(5) . ?
W1 C6 2.167(5) . ?
W1 C7 2.163(5) . ?
W1 C4 2.167(5) . ?
W1 C3 2.169(5) . ?
W1 C5 2.170(5) . ?
W1 C2 2.177(5) . ?
C1 N1 1.136(7) . ?
C2 N2 1.140(6) . ?
C3 N3 1.138(6) . ?
C4 N4 1.113(6) . ?
C5 N5 1.145(6) . ?
C6 N6 1.144(7) . ?
C7 N7 1.128(7) . ?
C8 N8 1.140(7) . ?
Cu1 N11 2.007(4) . ?
Cu1 N11 2.007(4) 2_755 ?
Cu1 N9 2.008(4) 2_755 ?
Cu1 N9 2.008(4) . ?
N9 C9 1.471(7) . ?
N9 C15 1.471(6) . ?
C9 N10 1.441(8) . ?
N10 C10 1.321(10) . ?
N10 C13 1.422(8) 2_755 ?
C10 C11 1.468(15) . ?
C11 C12 1.364(17) . ?
C11 O1 1.493(15) . ?
C13 N10 1.422(8) 2_755 ?
C13 N11 1.489(7) . ?
N11 C14 1.497(6) . ?
C14 C15 1.487(8) . ?
Cu2 N14 1.994(4) . ?
Cu2 N14 1.994(4) 2_566 ?
Cu2 N12 1.996(4) 2_566 ?
Cu2 N12 1.996(4) . ?
N12 C16 1.480(7) . ?
N12 C22 1.481(7) . ?
C16 N13 1.443(7) . ?
N13 C20 1.430(7) . ?
N13 C17 1.495(9) . ?
C17 C18 1.351(12) . ?
C18 O2 1.472(14) . ?
C18 C19 1.533(14) . ?
C20 N14 1.479(7) . ?
N14 C21 1.491(6) . ?
C21 C22 1.502(8) 2_566 ?
C22 C21 1.502(8) 2_566 ?
Cu3 N15 1.997(4) . ?
Cu3 N15 1.997(4) 2_756 ?
Cu3 N17 2.028(4) . ?
Cu3 N17 2.028(4) 2_756 ?
N15 C29 1.470(7) . ?
N15 C23 1.481(6) . ?
C23 N16 1.409(8) . ?
N16 C27 1.432(7) . ?
N16 C24 1.457(8) . ?
C24 C25 1.375(10) . ?
C25 O3 1.418(9) . ?
C25 C26 1.553(10) . ?
C27 N17 1.491(7) . ?
N17 C28 1.473(7) . ?
C28 C29 1.504(8) 2_756 ?
C29 C28 1.504(8) 2_756 ?
